data_4061149
_journal_name_full Organometallics
_journal_paper_doi 10.1021/om049545i
_journal_year 2004
_chemical_formula_sum 'C16 H33 Cl2 N4 P Ti'
_chemical_formula_weight 431.23
_space_group_IT_number 14
_symmetry_cell_setting monoclinic
_symmetry_space_group_name_Hall '-P 2yn'
_symmetry_space_group_name_H-M 'P 1 21/n 1'
_cell_angle_alpha 90.00
_cell_angle_beta 102.778(9)
_cell_angle_gamma 90.00
_cell_formula_units_Z 4
_cell_length_a 12.847(7)
_cell_length_b 12.747(7)
_cell_length_c 14.182(7)
_cell_measurement_temperature 293(2)
_cell_volume 2265(2)
_diffrn_ambient_temperature 293(2)
_exptl_crystal_density_diffrn 1.265
_cod_original_sg_symbol_H-M 'P 21/n'
_cod_database_code 4061149

loop_
_symmetry_equiv_pos_as_xyz
'x, y, z'
'-x+1/2, y+1/2, -z+1/2'
'-x, -y, -z'
'x-1/2, -y-1/2, z-1/2'

loop_
_atom_site_label
_atom_site_type_symbol
_atom_site_fract_x
_atom_site_fract_y
_atom_site_fract_z
_atom_site_U_iso_or_equiv
_atom_site_adp_type
_atom_site_occupancy
_atom_site_symmetry_multiplicity
_atom_site_calc_flag
_atom_site_refinement_flags
_atom_site_disorder_assembly
_atom_site_disorder_group
Ti1 Ti 0.72347(4) 0.16875(4) 0.97840(4) 0.0356(2) Uani 1 1 d . . .
Cl1 Cl 0.60774(8) 0.16783(9) 0.82839(6) 0.0706(3) Uani 1 1 d . . .
Cl2 Cl 0.74898(8) -0.00944(7) 1.00919(7) 0.0604(3) Uani 1 1 d . . .
P1 P 0.93675(6) 0.24018(7) 0.89491(5) 0.0367(2) Uani 1 1 d . . .
N1 N 0.8466(2) 0.2084(2) 0.95025(18) 0.0442(7) Uani 1 1 d . . .
N2 N 0.9119(2) 0.3431(2) 0.82187(19) 0.0466(7) Uani 1 1 d . . .
N3 N 0.9567(2) 0.1432(2) 0.8246(2) 0.0555(8) Uani 1 1 d . . .
N4 N 1.0456(2) 0.2759(2) 0.97396(19) 0.0529(8) Uani 1 1 d . . .
C1 C 0.7281(2) 0.2028(3) 1.1439(2) 0.0451(8) Uani 1 1 d . . .
C2 C 0.7413(3) 0.2997(3) 1.0996(2) 0.0466(8) Uani 1 1 d . . .
C3 C 0.6459(3) 0.3199(3) 1.0304(2) 0.0482(8) Uani 1 1 d . . .
C4 C 0.5713(2) 0.2382(3) 1.0370(2) 0.0452(8) Uani 1 1 d . . .
C5 C 0.6219(2) 0.1657(3) 1.1065(2) 0.0429(8) Uani 1 1 d . . .
C6 C 0.8088(3) 0.1500(4) 1.2239(3) 0.0744(13) Uani 1 1 d . . .
H6A H 0.7982 0.1733 1.2855 0.112 Uiso 1 1 calc R . .
H6B H 0.8797 0.1680 1.2180 0.112 Uiso 1 1 calc R . .
H6C H 0.7997 0.0753 1.2189 0.112 Uiso 1 1 calc R . .
C7 C 0.5728(3) 0.0685(3) 1.1383(3) 0.0593(10) Uani 1 1 d . . .
H7A H 0.5372 0.0860 1.1890 0.089 Uiso 1 1 calc R . .
H7B H 0.6278 0.0178 1.1618 0.089 Uiso 1 1 calc R . .
H7C H 0.5223 0.0395 1.0845 0.089 Uiso 1 1 calc R . .
C8 C 0.4560(3) 0.2359(4) 0.9836(3) 0.0669(11) Uani 1 1 d . . .
H8A H 0.4126 0.2683 1.0225 0.100 Uiso 1 1 calc R . .
H8B H 0.4337 0.1645 0.9704 0.100 Uiso 1 1 calc R . .
H8C H 0.4482 0.2736 0.9238 0.100 Uiso 1 1 calc R . .
C9 C 0.6233(4) 0.4161(3) 0.9666(4) 0.0823(13) Uani 1 1 d . . .
H9A H 0.5920 0.4695 0.9992 0.123 Uiso 1 1 calc R . .
H9B H 0.5748 0.3981 0.9071 0.123 Uiso 1 1 calc R . .
H9C H 0.6888 0.4416 0.9531 0.123 Uiso 1 1 calc R . .
C10 C 0.8369(3) 0.3720(4) 1.1251(3) 0.0717(12) Uani 1 1 d . . .
H10A H 0.8278 0.4191 1.1755 0.108 Uiso 1 1 calc R . .
H10B H 0.8430 0.4116 1.0691 0.108 Uiso 1 1 calc R . .
H10C H 0.9004 0.3311 1.1470 0.108 Uiso 1 1 calc R . .
C11 C 0.9122(4) 0.4480(3) 0.8628(3) 0.0702(11) Uani 1 1 d . . .
H11A H 0.8964 0.4986 0.8115 0.105 Uiso 1 1 calc R . .
H11B H 0.9812 0.4624 0.9029 0.105 Uiso 1 1 calc R . .
H11C H 0.8592 0.4519 0.9009 0.105 Uiso 1 1 calc R . .
C12 C 0.8271(3) 0.3307(4) 0.7339(3) 0.0763(13) Uani 1 1 d . . .
H12A H 0.8195 0.3947 0.6974 0.114 Uiso 1 1 calc R . .
H12B H 0.7609 0.3145 0.7517 0.114 Uiso 1 1 calc R . .
H12C H 0.8454 0.2746 0.6954 0.114 Uiso 1 1 calc R . .
C13 C 0.9309(5) 0.0370(4) 0.8390(5) 0.124(2) Uani 1 1 d . . .
H13A H 0.9484 -0.0056 0.7889 0.186 Uiso 1 1 calc R . .
H13B H 0.8560 0.0313 0.8371 0.186 Uiso 1 1 calc R . .
H13C H 0.9710 0.0136 0.9008 0.186 Uiso 1 1 calc R . .
C14 C 1.0342(5) 0.1506(4) 0.7618(4) 0.1047(19) Uani 1 1 d . . .
H14A H 1.0340 0.0862 0.7267 0.157 Uiso 1 1 calc R . .
H14B H 1.1043 0.1629 0.8009 0.157 Uiso 1 1 calc R . .
H14C H 1.0147 0.2076 0.7171 0.157 Uiso 1 1 calc R . .
C15 C 1.1408(3) 0.3152(4) 0.9442(4) 0.0885(15) Uani 1 1 d . . .
H15A H 1.1950 0.3318 1.0005 0.133 Uiso 1 1 calc R . .
H15B H 1.1228 0.3771 0.9056 0.133 Uiso 1 1 calc R . .
H15C H 1.1670 0.2624 0.9071 0.133 Uiso 1 1 calc R . .
C16 C 1.0722(3) 0.2306(4) 1.0693(3) 0.0682(11) Uani 1 1 d . . .
H16A H 1.1374 0.2611 1.1051 0.102 Uiso 1 1 calc R . .
H16B H 1.0812 0.1562 1.0642 0.102 Uiso 1 1 calc R . .
H16C H 1.0158 0.2444 1.1021 0.102 Uiso 1 1 calc R . .

loop_
_atom_site_aniso_label
_atom_site_aniso_U_11
_atom_site_aniso_U_22
_atom_site_aniso_U_33
_atom_site_aniso_U_23
_atom_site_aniso_U_13
_atom_site_aniso_U_12
Ti1 0.0368(3) 0.0431(4) 0.0283(3) -0.0044(2) 0.0101(2) -0.0065(2)
Cl1 0.0650(6) 0.1084(9) 0.0337(5) -0.0084(5) 0.0005(4) -0.0126(5)
Cl2 0.0738(6) 0.0450(5) 0.0723(6) -0.0015(4) 0.0372(5) -0.0007(4)
P1 0.0358(4) 0.0434(5) 0.0317(4) 0.0035(3) 0.0090(3) -0.0035(3)
N1 0.0459(15) 0.0513(17) 0.0387(14) -0.0052(13) 0.0165(12) -0.0085(13)
N2 0.0453(15) 0.0536(18) 0.0396(15) 0.0101(13) 0.0067(12) -0.0015(13)
N3 0.074(2) 0.0490(18) 0.0549(17) -0.0014(14) 0.0379(16) -0.0065(15)
N4 0.0363(14) 0.072(2) 0.0470(16) 0.0138(15) 0.0006(12) -0.0055(14)
C1 0.0446(18) 0.062(2) 0.0289(16) -0.0079(16) 0.0084(14) 0.0027(16)
C2 0.0435(18) 0.052(2) 0.0471(19) -0.0194(17) 0.0156(15) -0.0052(15)
C3 0.053(2) 0.046(2) 0.051(2) -0.0009(16) 0.0236(16) 0.0032(16)
C4 0.0385(17) 0.058(2) 0.0406(18) -0.0037(16) 0.0127(14) 0.0028(16)
C5 0.0469(18) 0.054(2) 0.0327(16) -0.0047(15) 0.0187(14) -0.0018(15)
C6 0.066(2) 0.114(4) 0.036(2) -0.001(2) -0.0034(18) 0.016(2)
C7 0.068(2) 0.066(3) 0.051(2) 0.0070(19) 0.0299(18) -0.0032(19)
C8 0.0410(19) 0.094(3) 0.066(2) 0.006(2) 0.0111(17) 0.002(2)
C9 0.085(3) 0.062(3) 0.107(4) 0.023(3) 0.036(3) 0.017(2)
C10 0.063(2) 0.075(3) 0.080(3) -0.036(2) 0.022(2) -0.024(2)
C11 0.086(3) 0.051(2) 0.074(3) 0.013(2) 0.018(2) 0.000(2)
C12 0.073(3) 0.101(3) 0.045(2) 0.022(2) -0.0089(19) 0.000(2)
C13 0.178(6) 0.077(4) 0.161(5) -0.037(4) 0.129(5) -0.039(4)
C14 0.148(5) 0.079(3) 0.121(4) -0.008(3) 0.103(4) -0.009(3)
C15 0.049(2) 0.122(4) 0.091(3) 0.027(3) 0.008(2) -0.025(2)
C16 0.060(2) 0.090(3) 0.047(2) 0.010(2) -0.0025(17) 0.014(2)

loop_
_geom_bond_atom_site_label_1
_geom_bond_atom_site_label_2
_geom_bond_distance
_geom_bond_site_symmetry_2
_geom_bond_publ_flag
Ti1 N1 1.788(3) . ?
Ti1 Cl1 2.3103(14) . ?
Ti1 Cl2 2.3225(16) . ?
Ti1 C3 2.360(3) . ?
Ti1 C2 2.370(3) . ?
Ti1 C1 2.374(3) . ?
Ti1 C4 2.453(3) . ?
Ti1 C5 2.460(3) . ?
P1 N1 1.589(3) . ?
P1 N3 1.643(3) . ?
P1 N4 1.651(3) . ?
P1 N2 1.659(3) . ?
N2 C11 1.457(5) . ?
N2 C12 1.472(5) . ?
N3 C13 1.419(6) . ?
N3 C14 1.479(5) . ?
N4 C16 1.440(4) . ?
N4 C15 1.468(5) . ?
C1 C2 1.412(5) . ?
C1 C5 1.430(4) . ?
C1 C6 1.515(5) . ?
C2 C3 1.414(5) . ?
C2 C10 1.514(5) . ?
C3 C4 1.433(5) . ?
C3 C9 1.513(5) . ?
C4 C5 1.402(5) . ?
C4 C8 1.508(5) . ?
C5 C7 1.504(5) . ?
